data_7221321
loop_
_publ_author_name
'Kusainova, A.M.'
'Hervoches, C.H.'
'Stefanovich, S.Yu.'
'Mosunov, A.V.'
'Dolgikh, V.A.'
'Lightfoot, P.'

_publ_section_title
;
 Dielectric properties and structure of Bi4 Nb O8 Cl and Bi4 Ta O8 Cl
;
_journal_name_full 'Journal of Materials Chemistry'
_journal_page_first 1141
_journal_page_last 1145
_journal_volume 11
_journal_year 2001
_chemical_formula_sum 'Bi4 Cl O8 Ta'
_chemical_name_systematic 'Bi4 Ta O8 Cl'
_space_group_IT_number 33
_symmetry_space_group_name_Hall 'P -2n 2a'
_symmetry_space_group_name_H-M 'P 21 c n'
_cell_angle_alpha 90
_cell_angle_beta 90
_cell_angle_gamma 90
_cell_formula_units_Z 4
_cell_length_a 5.4589
_cell_length_b 5.5044
_cell_length_c 28.6998
_cell_volume 862.371
_citation_journal_id_ASTM JMACEP
_cod_data_source_file Kusainova_JMACEP_2001_1388.cif
_cod_data_source_block Bi4Cl1O8Ta1
_cod_original_cell_volume 862.3707
_cod_original_sg_symbol_Hall 'P 2c -2n (z,y,-x)'
_cod_original_formula_sum 'Bi4 Cl1 O8 Ta1'
_cod_database_code 7221321

loop_
_symmetry_equiv_pos_as_xyz
x,y,z
x+1/2,-y,-z
x+1/2,y+1/2,-z+1/2
x,-y+1/2,z+1/2

loop_
_atom_site_label
_atom_site_type_symbol
_atom_site_fract_x
_atom_site_fract_y
_atom_site_fract_z
_atom_site_occupancy
_atom_site_U_iso_or_equiv
O1 O-2 0.772 0.516 0.394 1 0.0
Bi4 Bi+3 0.016 0.249 0.067 1 0.0
O6 O-2 0.589 0.701 0.1856 1 0.0
O8 O-2 0.779 -0.048 0.2624 1 0.0
O3 O-2 0.768 0.003 0.395 1 0.0
Bi2 Bi+3 0.006 0.251 0.4313 1 0.0
O5 O-2 0.42 0.712 0.3196 1 0.0
O2 O-2 0.264 0.496 0.395 1 0.0
Bi1 Bi+3 0 0.832 0.157 1 0.0
Ta1 Ta+5 -0.003 0.248 0.2483 1 0.0
Bi3 Bi+3 0.025 0.743 0.3425 1 0.0
O4 O-2 0.269 0.006 0.395 1 0.0
O7 O-2 0.301 0.061 0.24 1 0.0
Cl1 Cl-1 0.509 0.254 -0.0002 1 0.0
